data_4326437
loop_
_publ_author_name
'Graeme Nawn'
'Kate M. Waldie'
'Simon R. Oakley'
'Brendan D. Peters'
'Derek Mandel'
'Brian O. Patrick'
'Robert McDonald'
'Robin G. Hicks'

_publ_section_title
;
 Redox-Active Bridging Ligands Based on Indigo Diimine ("Nindigo")
 Derivatives
;
_journal_name_full 'Inorganic Chemistry'
_journal_page_first 9826
_journal_page_last 9837
_journal_paper_doi 10.1021/ic200388y
_journal_volume 50
_journal_year 2011
_chemical_formula_sum 'C34 H32 N4'
_chemical_formula_weight 496.64
_chemical_name_systematic
;
 ?
;
_space_group_IT_number 14
_symmetry_cell_setting monoclinic
_symmetry_space_group_name_Hall '-P 2ybc'
_symmetry_space_group_name_H-M 'P 1 21/c 1'
_atom_sites_solution_hydrogens geom
_atom_sites_solution_primary direct
_atom_sites_solution_secondary difmap
_audit_creation_method SHELXL-97
_cell_angle_alpha 90.00
_cell_angle_beta 102.241(8)
_cell_angle_gamma 90.00
_cell_formula_units_Z 2
_cell_length_a 14.555(3)
_cell_length_b 7.0908(12)
_cell_length_c 13.413(3)
_cell_measurement_reflns_used 1485
_cell_measurement_temperature 173(2)
_cell_measurement_theta_max 24.38
_cell_measurement_theta_min 2.86
_cell_volume 1352.8(5)
_computing_structure_refinement 'SHELXL-97 (Sheldrick, 1997)'
_diffrn_ambient_temperature 173(2)
_diffrn_measured_fraction_theta_full 0.991
_diffrn_measured_fraction_theta_max 0.991
_diffrn_measurement_device_type 'Bruker X8 APEX II'
_diffrn_measurement_method 'area detector'
_diffrn_radiation_monochromator graphite
_diffrn_radiation_source 'fine-focus sealed tube'
_diffrn_radiation_type MoK\a
_diffrn_radiation_wavelength 0.71073
_diffrn_reflns_av_R_equivalents 0.0694
_diffrn_reflns_av_sigmaI/netI 0.0887
_diffrn_reflns_limit_h_max 16
_diffrn_reflns_limit_h_min -17
_diffrn_reflns_limit_k_max 8
_diffrn_reflns_limit_k_min -8
_diffrn_reflns_limit_l_max 16
_diffrn_reflns_limit_l_min -15
_diffrn_reflns_number 10695
_diffrn_reflns_theta_full 25.14
_diffrn_reflns_theta_max 25.14
_diffrn_reflns_theta_min 2.86
_exptl_absorpt_coefficient_mu 0.072
_exptl_absorpt_correction_T_max 0.998
_exptl_absorpt_correction_T_min 0.815
_exptl_absorpt_correction_type multi-scan
_exptl_crystal_colour ?'dark-blue'
_exptl_crystal_density_diffrn 1.219
_exptl_crystal_description plate
_exptl_crystal_F_000 528
_exptl_crystal_size_max 0.35
_exptl_crystal_size_mid 0.15
_exptl_crystal_size_min 0.03
_refine_diff_density_max 0.198
_refine_diff_density_min -0.180
_refine_diff_density_rms 0.045
_refine_ls_extinction_method none
_refine_ls_goodness_of_fit_ref 1.032
_refine_ls_hydrogen_treatment mixed
_refine_ls_matrix_type full
_refine_ls_number_parameters 179
_refine_ls_number_reflns 2393
_refine_ls_number_restraints 0
_refine_ls_restrained_S_all 1.032
_refine_ls_R_factor_all 0.1202
_refine_ls_R_factor_gt 0.0495
_refine_ls_shift/su_max 0.010
_refine_ls_shift/su_mean 0.000
_refine_ls_structure_factor_coef Fsqd
_refine_ls_weighting_details 'calc w=1/[\s^2^(Fo^2^)+(0.0497P)^2^+0.0319P] where P=(Fo^2^+2Fc^2^)/3'
_refine_ls_weighting_scheme calc
_refine_ls_wR_factor_gt 0.0942
_refine_ls_wR_factor_ref 0.1161
_reflns_number_gt 1376
_reflns_number_total 2393
_reflns_threshold_expression >2sigma(I)
_cod_data_source_file ic200388y_si_003.cif
_cod_data_source_block p21c
_cod_database_code 4326437

loop_
_symmetry_equiv_pos_as_xyz
'x, y, z'
'-x, y+1/2, -z+1/2'
'-x, -y, -z'
'x, -y-1/2, z-1/2'

loop_
_atom_site_label
_atom_site_type_symbol
_atom_site_fract_x
_atom_site_fract_y
_atom_site_fract_z
_atom_site_U_iso_or_equiv
_atom_site_adp_type
_atom_site_occupancy
_atom_site_symmetry_multiplicity
_atom_site_calc_flag
_atom_site_refinement_flags
C1 C 1.02664(13) 0.0098(3) 0.04816(14) 0.0232(5) Uani 1 1 d .
C2 C 1.11992(14) -0.0672(3) 0.08745(15) 0.0230(5) Uani 1 1 d .
C3 C 1.14398(14) -0.0096(3) 0.19461(16) 0.0240(5) Uani 1 1 d .
C4 C 1.22363(15) -0.0322(3) 0.27293(16) 0.0296(6) Uani 1 1 d .
H4 H 1.2767 -0.1000 0.2614 0.035 Uiso 1 1 calc R
C5 C 1.22385(16) 0.0454(3) 0.36690(17) 0.0346(6) Uani 1 1 d .
H5 H 1.2780 0.0329 0.4203 0.042 Uiso 1 1 calc R
C6 C 1.14592(17) 0.1420(3) 0.38454(17) 0.0354(6) Uani 1 1 d .
H6 H 1.1473 0.1926 0.4504 0.042 Uiso 1 1 calc R
C7 C 1.06684(16) 0.1660(3) 0.30896(16) 0.0309(6) Uani 1 1 d .
H7 H 1.0135 0.2313 0.3217 0.037 Uiso 1 1 calc R
C8 C 1.06734(14) 0.0921(3) 0.21364(16) 0.0246(5) Uani 1 1 d .
C9 C 1.25258(15) -0.2491(3) 0.07018(16) 0.0270(6) Uani 1 1 d .
C10 C 1.25830(16) -0.4109(3) 0.13097(16) 0.0310(6) Uani 1 1 d .
C11 C 1.34502(17) -0.4983(4) 0.16077(17) 0.0390(7) Uani 1 1 d .
H11 H 1.3496 -0.6086 0.2017 0.047 Uiso 1 1 calc R
C12 C 1.42510(17) -0.4305(4) 0.13310(18) 0.0422(7) Uani 1 1 d .
C13 C 1.41621(16) -0.2726(4) 0.07233(18) 0.0422(7) Uani 1 1 d .
H13 H 1.4705 -0.2252 0.0519 0.051 Uiso 1 1 calc R
C14 C 1.33140(16) -0.1796(3) 0.03960(17) 0.0327(6) Uani 1 1 d .
C15 C 1.17410(17) -0.4904(4) 0.16318(19) 0.0470(7) Uani 1 1 d .
H15A H 1.1878 -0.6191 0.1887 0.071 Uiso 1 1 calc R
H15B H 1.1208 -0.4925 0.1047 0.071 Uiso 1 1 calc R
H15C H 1.1585 -0.4118 0.2173 0.071 Uiso 1 1 calc R
C16 C 1.51841(19) -0.5278(5) 0.1679(2) 0.0712(10) Uani 1 1 d .
H16A H 1.5600 -0.4952 0.1219 0.107 Uiso 1 1 calc R
H16B H 1.5088 -0.6646 0.1673 0.107 Uiso 1 1 calc R
H16C H 1.5471 -0.4868 0.2373 0.107 Uiso 1 1 calc R
C17 C 1.32434(17) -0.0082(4) -0.0285(2) 0.0561(8) Uani 1 1 d .
H17A H 1.3155 0.1047 0.0107 0.084 Uiso 1 1 calc R
H17B H 1.2707 -0.0225 -0.0860 0.084 Uiso 1 1 calc R
H17C H 1.3822 0.0045 -0.0542 0.084 Uiso 1 1 calc R
N1 N 0.99785(13) 0.1048(3) 0.12577(14) 0.0275(5) Uani 1 1 d .
N2 N 1.16409(12) -0.1631(2) 0.02947(13) 0.0284(5) Uani 1 1 d .
H1A H 0.938(2) 0.158(4) 0.114(2) 0.084(10) Uiso 1 1 d .

loop_
_atom_site_aniso_label
_atom_site_aniso_U_11
_atom_site_aniso_U_22
_atom_site_aniso_U_33
_atom_site_aniso_U_23
_atom_site_aniso_U_13
_atom_site_aniso_U_12
C1 0.0187(12) 0.0239(14) 0.0276(12) 0.0025(11) 0.0061(9) 0.0005(10)
C2 0.0190(12) 0.0221(14) 0.0278(13) 0.0034(10) 0.0045(10) 0.0000(9)
C3 0.0190(12) 0.0214(14) 0.0310(13) 0.0009(10) 0.0043(10) -0.0029(10)
C4 0.0232(13) 0.0277(15) 0.0369(14) 0.0003(11) 0.0044(11) 0.0013(10)
C5 0.0322(15) 0.0342(17) 0.0341(15) -0.0003(11) -0.0006(11) 0.0021(11)
C6 0.0389(16) 0.0351(17) 0.0314(14) -0.0038(11) 0.0057(12) -0.0001(12)
C7 0.0282(14) 0.0297(15) 0.0362(15) -0.0031(11) 0.0096(11) 0.0003(10)
C8 0.0198(13) 0.0239(14) 0.0291(13) 0.0018(10) 0.0025(10) -0.0015(9)
C9 0.0197(13) 0.0300(15) 0.0301(13) -0.0029(11) 0.0027(10) 0.0041(10)
C10 0.0279(14) 0.0326(16) 0.0335(14) -0.0003(12) 0.0087(10) 0.0020(11)
C11 0.0410(17) 0.0390(17) 0.0361(15) 0.0060(12) 0.0062(12) 0.0126(13)
C12 0.0289(16) 0.0553(19) 0.0413(16) 0.0010(14) 0.0048(12) 0.0157(12)
C13 0.0206(15) 0.060(2) 0.0456(16) -0.0001(14) 0.0071(12) -0.0004(12)
C14 0.0258(14) 0.0379(16) 0.0330(14) 0.0006(11) 0.0036(11) -0.0010(11)
C15 0.0438(17) 0.0367(17) 0.0646(18) 0.0103(13) 0.0205(14) 0.0013(13)
C16 0.0410(19) 0.100(3) 0.070(2) 0.0109(18) 0.0047(16) 0.0319(17)
C17 0.0377(17) 0.059(2) 0.074(2) 0.0224(16) 0.0190(15) -0.0034(14)
N1 0.0197(12) 0.0291(13) 0.0330(12) 0.0000(9) 0.0044(9) 0.0043(9)
N2 0.0189(11) 0.0311(12) 0.0347(11) 0.0011(9) 0.0048(9) 0.0040(8)

loop_
_atom_type_symbol
_atom_type_description
_atom_type_scat_dispersion_real
_atom_type_scat_dispersion_imag
_atom_type_scat_source
C C 0.0033 0.0016 'International Tables Vol C Tables 4.2.6.8 and 6.1.1.4'
H H 0.0000 0.0000 'International Tables Vol C Tables 4.2.6.8 and 6.1.1.4'
N N 0.0061 0.0033 'International Tables Vol C Tables 4.2.6.8 and 6.1.1.4'

loop_
_geom_angle_atom_site_label_1
_geom_angle_atom_site_label_2
_geom_angle_atom_site_label_3
_geom_angle
_geom_angle_site_symmetry_1
C1 C1 N1 124.2(2) 3_755
C1 C1 C2 127.1(2) 3_755
N1 C1 C2 108.66(17) .
N2 C2 C1 121.42(18) .
N2 C2 C3 133.42(19) .
C1 C2 C3 105.16(18) .
C8 C3 C4 119.3(2) .
C8 C3 C2 106.84(18) .
C4 C3 C2 133.9(2) .
C5 C4 C3 118.9(2) .
C5 C4 H4 120.5 .
C3 C4 H4 120.5 .
C4 C5 C6 120.7(2) .
C4 C5 H5 119.6 .
C6 C5 H5 119.6 .
C7 C6 C5 121.5(2) .
C7 C6 H6 119.2 .
C5 C6 H6 119.2 .
C6 C7 C8 117.9(2) .
C6 C7 H7 121.1 .
C8 C7 H7 121.1 .
C7 C8 N1 128.0(2) .
C7 C8 C3 121.7(2) .
N1 C8 C3 110.24(19) .
C14 C9 C10 120.8(2) .
C14 C9 N2 118.1(2) .
C10 C9 N2 120.7(2) .
C11 C10 C9 118.2(2) .
C11 C10 C15 120.0(2) .
C9 C10 C15 121.8(2) .
C12 C11 C10 122.4(2) .
C12 C11 H11 118.8 .
C10 C11 H11 118.8 .
C13 C12 C11 117.6(2) .
C13 C12 C16 121.5(2) .
C11 C12 C16 120.9(2) .
C12 C13 C14 122.7(2) .
C12 C13 H13 118.6 .
C14 C13 H13 118.6 .
C13 C14 C9 118.3(2) .
C13 C14 C17 121.1(2) .
C9 C14 C17 120.6(2) .
C10 C15 H15A 109.5 .
C10 C15 H15B 109.5 .
H15A C15 H15B 109.5 .
C10 C15 H15C 109.5 .
H15A C15 H15C 109.5 .
H15B C15 H15C 109.5 .
C12 C16 H16A 109.5 .
C12 C16 H16B 109.5 .
H16A C16 H16B 109.5 .
C12 C16 H16C 109.5 .
H16A C16 H16C 109.5 .
H16B C16 H16C 109.5 .
C14 C17 H17A 109.5 .
C14 C17 H17B 109.5 .
H17A C17 H17B 109.5 .
C14 C17 H17C 109.5 .
H17A C17 H17C 109.5 .
H17B C17 H17C 109.5 .
C1 N1 C8 109.09(18) .
C1 N1 H1A 119.4(16) .
C8 N1 H1A 131.4(17) .
C2 N2 C9 121.04(18) .

loop_
_geom_bond_atom_site_label_1
_geom_bond_atom_site_label_2
_geom_bond_distance
_geom_bond_site_symmetry_2
C1 C1 1.366(4) 3_755
C1 N1 1.378(3) .
C1 C2 1.455(3) .
C2 N2 1.301(3) .
C2 C3 1.464(3) .
C3 C8 1.396(3) .
C3 C4 1.399(3) .
C4 C5 1.375(3) .
C4 H4 0.9500 .
C5 C6 1.387(3) .
C5 H5 0.9500 .
C6 C7 1.374(3) .
C6 H6 0.9500 .
C7 C8 1.383(3) .
C7 H7 0.9500 .
C8 N1 1.384(3) .
C9 C14 1.388(3) .
C9 C10 1.400(3) .
C9 N2 1.425(2) .
C10 C11 1.387(3) .
C10 C15 1.494(3) .
C11 C12 1.382(3) .
C11 H11 0.9500 .
C12 C13 1.375(3) .
C12 C16 1.506(3) .
C13 C14 1.386(3) .
C13 H13 0.9500 .
C14 C17 1.511(3) .
C15 H15A 0.9800 .
C15 H15B 0.9800 .
C15 H15C 0.9800 .
C16 H16A 0.9800 .
C16 H16B 0.9800 .
C16 H16C 0.9800 .
C17 H17A 0.9800 .
C17 H17B 0.9800 .
C17 H17C 0.9800 .
N1 H1A 0.94(3) .

loop_
_geom_torsion_atom_site_label_1
_geom_torsion_atom_site_label_2
_geom_torsion_atom_site_label_3
_geom_torsion_atom_site_label_4
_geom_torsion
_geom_torsion_site_symmetry_1
C1 C1 C2 N2 1.9(4) 3_755
N1 C1 C2 N2 -179.57(19) .
C1 C1 C2 C3 -178.6(3) 3_755
N1 C1 C2 C3 -0.1(2) .
N2 C2 C3 C8 -180.0(2) .
C1 C2 C3 C8 0.6(2) .
N2 C2 C3 C4 1.9(4) .
C1 C2 C3 C4 -177.5(2) .
C8 C3 C4 C5 0.5(3) .
C2 C3 C4 C5 178.4(2) .
C3 C4 C5 C6 1.0(3) .
C4 C5 C6 C7 -1.1(4) .
C5 C6 C7 C8 -0.5(3) .
C6 C7 C8 N1 -177.4(2) .
C6 C7 C8 C3 2.2(3) .
C4 C3 C8 C7 -2.2(3) .
C2 C3 C8 C7 179.40(19) .
C4 C3 C8 N1 177.45(18) .
C2 C3 C8 N1 -1.0(2) .
C14 C9 C10 C11 0.8(3) .
N2 C9 C10 C11 174.2(2) .
C14 C9 C10 C15 -178.8(2) .
N2 C9 C10 C15 -5.4(3) .
C9 C10 C11 C12 0.4(4) .
C15 C10 C11 C12 -180.0(2) .
C10 C11 C12 C13 -1.2(4) .
C10 C11 C12 C16 179.3(2) .
C11 C12 C13 C14 0.8(4) .
C16 C12 C13 C14 -179.6(2) .
C12 C13 C14 C9 0.3(4) .
C12 C13 C14 C17 -179.1(2) .
C10 C9 C14 C13 -1.1(3) .
N2 C9 C14 C13 -174.8(2) .
C10 C9 C14 C17 178.3(2) .
N2 C9 C14 C17 4.6(3) .
C1 C1 N1 C8 178.0(3) 3_755
C2 C1 N1 C8 -0.5(2) .
C7 C8 N1 C1 -179.5(2) .
C3 C8 N1 C1 1.0(2) .
C1 C2 N2 C9 -175.61(19) .
C3 C2 N2 C9 5.1(4) .
C14 C9 N2 C2 -112.7(2) .
C10 C9 N2 C2 73.6(3) .
